data_7016772
loop_
_publ_author_name
'Nemec, Ivan'
'Herchel, Radovan'
'Bo\<ca, Roman'
'Tr\'avn\'i\<cek, Zden\<ek'
'Svoboda, Ingrid'
'Fuess, Hartmut'
'Linert, Wolfgang'

_publ_section_title
;
 Tuning of spin crossover behaviour in iron(iii) complexes involving
 pentadentate Schiff bases and pseudohalides.
;
_journal_issue 39
_journal_name_full 'Dalton transactions (Cambridge, England : 2003)'
_journal_page_first 10090
_journal_page_last 10099
_journal_paper_doi 10.1039/c1dt10696a
_journal_volume 40
_journal_year 2011
_chemical_formula_moiety 'C24 H29 Fe N4 O4'
_chemical_formula_sum 'C24 H29 Fe N4 O4'
_chemical_formula_weight 493.36
_chemical_name_common
;
cyanido-(N,N'-bis(2-oxy-3-ethoxy-benzylidene) -1,6-diamino-4-
azahexane)-iron(iii)
;
_chemical_name_systematic
;
cyanido-(N,N'-bis(2-oxy-3-ethoxy-benzylidene)
-1,6-diamino-4-azahexane)-iron(iii)
;
_space_group_IT_number 148
_symmetry_cell_setting trigonal
_symmetry_space_group_name_Hall '-R 3'
_symmetry_space_group_name_H-M 'R -3 :H'
_atom_sites_solution_hydrogens geom
_atom_sites_solution_primary direct
_atom_sites_solution_secondary difmap
_audit_creation_method SHELXL-97
_cell_angle_alpha 90.00
_cell_angle_beta 90.00
_cell_angle_gamma 120.00
_cell_formula_units_Z 18
_cell_length_a 27.2418(7)
_cell_length_b 27.2418(7)
_cell_length_c 17.5466(4)
_cell_measurement_reflns_used 3546
_cell_measurement_temperature 304(2)
_cell_measurement_theta_max 26.35
_cell_measurement_theta_min 2.47
_cell_volume 11277.0(5)
_computing_cell_refinement 'CrysAlis RED, Oxford Diffraction Ltd.'
_computing_data_collection 'CrysAlis CCD, Oxford Diffraction Ltd.'
_computing_data_reduction 'CrysAlis RED, Oxford Diffraction Ltd.'
_computing_molecular_graphics 'MERCURY (Macrae et al., 2006)'
_computing_publication_material ' enCIFer (Allen et al., 2004)'
_computing_structure_refinement 'SHELXL97 (Sheldrick, 2008)'
_computing_structure_solution 'SHELXS97 (Sheldrick, 2008)'
_diffrn_ambient_temperature 304(2)
_diffrn_detector_area_resol_mean 8.4012
_diffrn_measured_fraction_theta_full 0.999
_diffrn_measured_fraction_theta_max 0.999
_diffrn_measurement_device_type 'Goniometer KM4/Xcalibur detector: Sapphire2 (large Be window)'
_diffrn_measurement_method
;
Rotation method data acquisition using omega and phi scans
;
_diffrn_radiation_monochromator graphite
_diffrn_radiation_source 'fine-focus sealed tube'
_diffrn_radiation_type MoK\a
_diffrn_radiation_wavelength 0.71073
_diffrn_reflns_av_R_equivalents 0.0241
_diffrn_reflns_av_sigmaI/netI 0.0131
_diffrn_reflns_limit_h_max 22
_diffrn_reflns_limit_h_min -32
_diffrn_reflns_limit_k_max 32
_diffrn_reflns_limit_k_min -22
_diffrn_reflns_limit_l_max 20
_diffrn_reflns_limit_l_min -20
_diffrn_reflns_number 34620
_diffrn_reflns_theta_full 25.00
_diffrn_reflns_theta_max 25.00
_diffrn_reflns_theta_min 2.48
_exptl_absorpt_coefficient_mu 0.637
_exptl_absorpt_correction_T_max 0.8030
_exptl_absorpt_correction_T_min 0.7412
_exptl_absorpt_correction_type multi-scan
_exptl_absorpt_process_details
;CrysAlis RED, Oxford Diffraction Ltd.,
Version 1.171.33.5 (release 18-04-2008 CrysAlis171 .NET)
(compiled Apr 18 2008,18:17:43)
Empirical absorption correction using spherical harmonics,
implemented in SCALE3 ABSPACK scaling algorithm
;
_exptl_crystal_colour green
_exptl_crystal_density_diffrn 1.308
_exptl_crystal_density_method 'not measured'
_exptl_crystal_description needle
_exptl_crystal_F_000 4662
_exptl_crystal_size_max 0.2
_exptl_crystal_size_mid 0.08
_exptl_crystal_size_min 0.08
_platon_squeeze_details
;
;
_refine_diff_density_max 0.645
_refine_diff_density_min -0.684
_refine_diff_density_rms 0.089
_refine_ls_extinction_method none
_refine_ls_goodness_of_fit_ref 1.180
_refine_ls_hydrogen_treatment constr
_refine_ls_matrix_type full
_refine_ls_number_parameters 299
_refine_ls_number_reflns 4409
_refine_ls_number_restraints 0
_refine_ls_restrained_S_all 1.180
_refine_ls_R_factor_all 0.0713
_refine_ls_R_factor_gt 0.0478
_refine_ls_shift/su_max 0.001
_refine_ls_shift/su_mean 0.000
_refine_ls_structure_factor_coef Fsqd
_refine_ls_weighting_details 'calc w=1/[\s^2^(Fo^2^)+(0.0735P)^2^+36.3512P] where P=(Fo^2^+2Fc^2^)/3'
_refine_ls_weighting_scheme calc
_refine_ls_wR_factor_gt 0.1260
_refine_ls_wR_factor_ref 0.1635
_reflns_number_gt 3367
_reflns_number_total 4409
_reflns_threshold_expression >2sigma(I)
_cod_data_source_file c1dt10696a.txt
_cod_data_source_block shelxl2
_cod_original_sg_symbol_H-M R-3
_cod_database_code 7016772

loop_
_symmetry_equiv_pos_as_xyz
'x, y, z'
'-y, x-y, z'
'-x+y, -x, z'
'x+2/3, y+1/3, z+1/3'
'-y+2/3, x-y+1/3, z+1/3'
'-x+y+2/3, -x+1/3, z+1/3'
'x+1/3, y+2/3, z+2/3'
'-y+1/3, x-y+2/3, z+2/3'
'-x+y+1/3, -x+2/3, z+2/3'
'-x, -y, -z'
'y, -x+y, -z'
'x-y, x, -z'
'-x+2/3, -y+1/3, -z+1/3'
'y+2/3, -x+y+1/3, -z+1/3'
'x-y+2/3, x+1/3, -z+1/3'
'-x+1/3, -y+2/3, -z+2/3'
'y+1/3, -x+y+2/3, -z+2/3'
'x-y+1/3, x+2/3, -z+2/3'

loop_
_atom_site_label
_atom_site_type_symbol
_atom_site_fract_x
_atom_site_fract_y
_atom_site_fract_z
_atom_site_U_iso_or_equiv
_atom_site_adp_type
_atom_site_occupancy
_atom_site_symmetry_multiplicity
_atom_site_calc_flag
_atom_site_refinement_flags
C1 C 0.46003(14) 0.08549(14) 0.67104(17) 0.0450(7) Uani 1 1 d .
C2 C 0.47674(16) 0.13079(16) 0.72305(19) 0.0554(9) Uani 1 1 d .
C3 C 0.52384(19) 0.1479(2) 0.7680(2) 0.0730(12) Uani 1 1 d .
H3 H 0.5342 0.1779 0.8016 0.088 Uiso 1 1 calc R
C4 C 0.55596(19) 0.1222(2) 0.7648(3) 0.0776(13) Uani 1 1 d .
H4 H 0.5872 0.1340 0.7966 0.093 Uiso 1 1 calc R
C5 C 0.54145(17) 0.07871(19) 0.7143(2) 0.0665(10) Uani 1 1 d .
H5 H 0.5630 0.0610 0.7119 0.080 Uiso 1 1 calc R
C6 C 0.49458(14) 0.06075(15) 0.66628(18) 0.0492(8) Uani 1 1 d .
C7 C 0.47811(14) 0.01203(15) 0.61818(19) 0.0476(8) Uani 1 1 d .
H7 H 0.4942 -0.0104 0.6285 0.057 Uiso 1 1 calc R
C8 C 0.42149(16) -0.06039(15) 0.5329(2) 0.0529(8) Uani 1 1 d .
H8A H 0.4446 -0.0758 0.5510 0.063 Uiso 1 1 calc R
H8B H 0.4230 -0.0594 0.4776 0.063 Uiso 1 1 calc R
C9 C 0.36067(17) -0.09757(16) 0.5592(2) 0.0589(9) Uani 1 1 d .
H9A H 0.3485 -0.1367 0.5464 0.071 Uiso 1 1 calc R
H9B H 0.3593 -0.0950 0.6142 0.071 Uiso 1 1 calc R
C10 C 0.31955(16) -0.08174(16) 0.5243(2) 0.0601(9) Uani 1 1 d .
H10A H 0.3212 -0.0837 0.4692 0.072 Uiso 1 1 calc R
H10B H 0.2814 -0.1091 0.5402 0.072 Uiso 1 1 calc R
C11 C 0.28989(16) -0.0110(2) 0.5116(2) 0.0645(10) Uani 1 1 d .
H11A H 0.2528 -0.0342 0.5342 0.077 Uiso 1 1 calc R
H11B H 0.2870 -0.0181 0.4571 0.077 Uiso 1 1 calc R
C12 C 0.31082(18) 0.0507(2) 0.5267(2) 0.0661(11) Uani 1 1 d .
H12B H 0.2888 0.0633 0.4978 0.079 Uiso 1 1 calc R
H12A H 0.3072 0.0567 0.5805 0.079 Uiso 1 1 calc R
C13 C 0.3909(2) 0.13060(18) 0.4707(2) 0.0622(10) Uani 1 1 d .
H13 H 0.3660 0.1431 0.4571 0.075 Uiso 1 1 calc R
C14 C 0.4496(2) 0.16666(16) 0.4534(2) 0.0594(10) Uani 1 1 d .
C15 C 0.4657(3) 0.2188(2) 0.4154(2) 0.0816(15) Uani 1 1 d .
H15 H 0.4378 0.2265 0.3988 0.098 Uiso 1 1 calc R
C16 C 0.5208(3) 0.2573(2) 0.4033(3) 0.0950(18) Uani 1 1 d .
H16 H 0.5308 0.2911 0.3782 0.114 Uiso 1 1 calc R
C17 C 0.5619(3) 0.24603(19) 0.4281(3) 0.0888(16) Uani 1 1 d .
H17 H 0.5997 0.2729 0.4195 0.107 Uiso 1 1 calc R
C18 C 0.5496(2) 0.19674(16) 0.4653(2) 0.0641(11) Uani 1 1 d .
C19 C 0.49170(17) 0.15366(15) 0.47656(18) 0.0521(8) Uani 1 1 d .
C20 C 0.4427(4) 0.1866(3) 0.6670(4) 0.120(2) Uani 1 1 d .
H20A H 0.4809 0.2105 0.6481 0.144 Uiso 1 1 calc R
H20B H 0.4213 0.1593 0.6274 0.144 Uiso 1 1 calc R
C21 C 0.4189(6) 0.2193(5) 0.6798(6) 0.212(6) Uani 1 1 d .
H21A H 0.4186 0.2377 0.6333 0.318 Uiso 1 1 calc R
H21B H 0.4405 0.2474 0.7176 0.318 Uiso 1 1 calc R
H21C H 0.3807 0.1960 0.6975 0.318 Uiso 1 1 calc R
C24 C 0.40517(15) 0.01937(15) 0.4215(2) 0.0495(8) Uani 1 1 d .
N1 N 0.44340(11) -0.00289(11) 0.56286(15) 0.0437(6) Uani 1 1 d .
N2 N 0.33160(12) -0.02439(13) 0.54610(16) 0.0495(7) Uani 1 1 d .
H200 H 0.3256 -0.0258 0.5973 0.059 Uiso 1 1 calc R
N3 N 0.37003(13) 0.08215(14) 0.50371(16) 0.0530(7) Uani 1 1 d .
N4 N 0.40259(17) 0.00812(17) 0.3611(2) 0.0724(10) Uani 1 1 d .
O1 O 0.41278(9) 0.06722(10) 0.63197(12) 0.0474(5) Uani 1 1 d .
O2 O 0.48163(10) 0.10640(9) 0.50934(13) 0.0485(5) Uani 1 1 d .
O3 O 0.44508(14) 0.15679(13) 0.73181(16) 0.0733(8) Uani 1 1 d .
O4 O 0.59239(13) 0.18791(12) 0.49005(19) 0.0751(8) Uani 1 1 d .
Fe1 Fe 0.409594(19) 0.042481(19) 0.52907(2) 0.04042(19) Uani 1 1 d .
C22A C 0.6023(3) 0.1961(3) 0.5688(3) 0.112(2) Uani 1 1 d .
H22A H 0.5995 0.2288 0.5837 0.135 Uiso 1 1 calc R
H22B H 0.5724 0.1634 0.5949 0.135 Uiso 1 1 calc R
C23A C 0.6521(4) 0.2037(7) 0.5935(6) 0.272(9) Uani 1 1 d .
H23A H 0.6548 0.2096 0.6476 0.408 Uiso 1 1 calc R
H23B H 0.6824 0.2362 0.5687 0.408 Uiso 1 1 calc R
H23C H 0.6549 0.1707 0.5818 0.408 Uiso 1 1 calc R

loop_
_atom_site_aniso_label
_atom_site_aniso_U_11
_atom_site_aniso_U_22
_atom_site_aniso_U_33
_atom_site_aniso_U_23
_atom_site_aniso_U_13
_atom_site_aniso_U_12
C1 0.0466(18) 0.0501(18) 0.0329(15) 0.0062(13) 0.0024(13) 0.0202(15)
C2 0.060(2) 0.056(2) 0.0413(18) -0.0029(15) 0.0034(15) 0.0221(18)
C3 0.073(3) 0.072(3) 0.049(2) -0.0104(19) -0.0085(19) 0.018(2)
C4 0.060(2) 0.093(3) 0.065(3) -0.006(2) -0.019(2) 0.027(2)
C5 0.055(2) 0.079(3) 0.063(2) 0.004(2) -0.0131(18) 0.031(2)
C6 0.0465(18) 0.056(2) 0.0406(17) 0.0072(15) -0.0027(14) 0.0222(16)
C7 0.0442(18) 0.0522(19) 0.0501(19) 0.0114(15) 0.0084(15) 0.0269(15)
C8 0.065(2) 0.0476(19) 0.0520(19) 0.0047(15) 0.0103(16) 0.0325(17)
C9 0.067(2) 0.0447(19) 0.058(2) 0.0069(16) 0.0098(17) 0.0221(17)
C10 0.052(2) 0.055(2) 0.059(2) -0.0050(17) 0.0036(17) 0.0157(17)
C11 0.050(2) 0.093(3) 0.054(2) 0.002(2) -0.0032(16) 0.038(2)
C12 0.071(3) 0.093(3) 0.058(2) -0.010(2) -0.0100(19) 0.059(2)
C13 0.097(3) 0.072(3) 0.0444(19) -0.0058(18) -0.0121(19) 0.062(3)
C14 0.093(3) 0.054(2) 0.0433(18) -0.0002(15) 0.0020(18) 0.045(2)
C15 0.143(5) 0.069(3) 0.059(2) 0.001(2) 0.003(3) 0.073(3)
C16 0.156(6) 0.060(3) 0.075(3) 0.018(2) 0.032(3) 0.058(4)
C17 0.120(4) 0.049(2) 0.089(3) 0.011(2) 0.043(3) 0.036(3)
C18 0.084(3) 0.045(2) 0.055(2) -0.0013(16) 0.018(2) 0.025(2)
C19 0.077(2) 0.0493(19) 0.0355(16) -0.0018(14) 0.0068(16) 0.0358(18)
C20 0.197(8) 0.132(5) 0.087(4) -0.010(4) 0.000(4) 0.124(6)
C21 0.331(16) 0.275(14) 0.165(9) -0.017(9) -0.024(9) 0.253(14)
C24 0.053(2) 0.0498(19) 0.052(2) 0.0036(16) -0.0024(15) 0.0307(16)
N1 0.0442(14) 0.0461(15) 0.0428(14) 0.0040(11) 0.0064(12) 0.0242(12)
N2 0.0477(15) 0.0638(18) 0.0388(14) -0.0008(12) 0.0037(12) 0.0293(14)
N3 0.0605(18) 0.070(2) 0.0431(15) -0.0098(14) -0.0088(13) 0.0437(16)
N4 0.094(3) 0.089(3) 0.052(2) 0.0025(18) -0.0027(18) 0.060(2)
O1 0.0492(13) 0.0596(14) 0.0395(11) -0.0078(10) -0.0018(9) 0.0316(11)
O2 0.0533(13) 0.0448(12) 0.0504(13) 0.0050(10) 0.0052(10) 0.0269(11)
O3 0.090(2) 0.0772(19) 0.0586(16) -0.0157(14) 0.0004(14) 0.0462(17)
O4 0.0668(18) 0.0584(17) 0.089(2) -0.0028(15) 0.0178(15) 0.0231(14)
Fe1 0.0461(3) 0.0470(3) 0.0340(3) 0.00068(17) -0.00006(17) 0.0277(2)
C22A 0.093(4) 0.151(6) 0.085(4) 0.004(4) 0.007(3) 0.056(4)
C23A 0.116(7) 0.41(2) 0.115(7) -0.048(9) -0.008(6) -0.002(10)

loop_
_atom_type_symbol
_atom_type_description
_atom_type_scat_dispersion_real
_atom_type_scat_dispersion_imag
_atom_type_scat_source
C C 0.0033 0.0016 'International Tables Vol C Tables 4.2.6.8 and 6.1.1.4'
H H 0.0000 0.0000 'International Tables Vol C Tables 4.2.6.8 and 6.1.1.4'
N N 0.0061 0.0033 'International Tables Vol C Tables 4.2.6.8 and 6.1.1.4'
O O 0.0106 0.0060 'International Tables Vol C Tables 4.2.6.8 and 6.1.1.4'
Fe Fe 0.3463 0.8444 'International Tables Vol C Tables 4.2.6.8 and 6.1.1.4'

loop_
_geom_angle_atom_site_label_1
_geom_angle_atom_site_label_2
_geom_angle_atom_site_label_3
_geom_angle
O1 C1 C6 123.3(3)
O1 C1 C2 119.5(3)
C6 C1 C2 117.1(3)
O3 C2 C3 118.8(4)
O3 C2 C1 120.8(3)
C3 C2 C1 120.3(4)
C4 C3 C2 122.0(4)
C4 C3 H3 119.0
C2 C3 H3 119.0
C3 C4 C5 119.1(4)
C3 C4 H4 120.4
C5 C4 H4 120.4
C4 C5 C6 120.7(4)
C4 C5 H5 119.6
C6 C5 H5 119.6
C5 C6 C1 120.6(4)
C5 C6 C7 119.0(3)
C1 C6 C7 120.0(3)
N1 C7 C6 125.5(3)
N1 C7 H7 117.3
C6 C7 H7 117.3
N1 C8 C9 109.2(3)
N1 C8 H8A 109.8
C9 C8 H8A 109.8
N1 C8 H8B 109.8
C9 C8 H8B 109.8
H8A C8 H8B 108.3
C10 C9 C8 113.7(3)
C10 C9 H9A 108.8
C8 C9 H9A 108.8
C10 C9 H9B 108.8
C8 C9 H9B 108.8
H9A C9 H9B 107.7
N2 C10 C9 113.0(3)
N2 C10 H10A 109.0
C9 C10 H10A 109.0
N2 C10 H10B 109.0
C9 C10 H10B 109.0
H10A C10 H10B 107.8
N2 C11 C12 107.1(3)
N2 C11 H11A 110.3
C12 C11 H11A 110.3
N2 C11 H11B 110.3
C12 C11 H11B 110.3
H11A C11 H11B 108.6
N3 C12 C11 107.4(3)
N3 C12 H12B 110.2
C11 C12 H12B 110.2
N3 C12 H12A 110.2
C11 C12 H12A 110.2
H12B C12 H12A 108.5
N3 C13 C14 124.7(3)
N3 C13 H13 117.6
C14 C13 H13 117.6
C19 C14 C15 119.9(4)
C19 C14 C13 122.3(3)
C15 C14 C13 117.7(4)
C16 C15 C14 120.9(5)
C16 C15 H15 119.5
C14 C15 H15 119.5
C15 C16 C17 119.5(4)
C15 C16 H16 120.2
C17 C16 H16 120.2
C16 C17 C18 122.7(5)
C16 C17 H17 118.6
C18 C17 H17 118.6
O4 C18 C17 120.5(4)
O4 C18 C19 119.7(3)
C17 C18 C19 119.8(5)
O2 C19 C14 125.0(4)
O2 C19 C18 118.0(3)
C14 C19 C18 116.9(3)
C21 C20 O3 114.6(6)
C21 C20 H20A 108.6
O3 C20 H20A 108.6
C21 C20 H20B 108.6
O3 C20 H20B 108.6
H20A C20 H20B 107.6
C20 C21 H21A 109.5
C20 C21 H21B 109.5
H21A C21 H21B 109.5
C20 C21 H21C 109.5
H21A C21 H21C 109.5
H21B C21 H21C 109.5
N4 C24 Fe1 177.6(3)
C7 N1 C8 117.1(3)
C7 N1 Fe1 122.4(2)
C8 N1 Fe1 119.6(2)
C10 N2 C11 111.2(3)
C10 N2 Fe1 119.6(2)
C11 N2 Fe1 107.9(2)
C10 N2 H200 105.7
C11 N2 H200 105.7
Fe1 N2 H200 105.7
C13 N3 C12 121.4(3)
C13 N3 Fe1 126.7(3)
C12 N3 Fe1 111.9(2)
C1 O1 Fe1 119.2(2)
C19 O2 Fe1 126.6(2)
C2 O3 C20 115.2(4)
C18 O4 C22A 113.4(4)
O2 Fe1 O1 90.28(10)
O2 Fe1 N3 93.17(12)
O1 Fe1 N3 87.70(11)
O2 Fe1 N1 92.15(11)
O1 Fe1 N1 89.07(11)
N3 Fe1 N1 173.79(12)
O2 Fe1 C24 89.34(13)
O1 Fe1 C24 177.42(12)
N3 Fe1 C24 89.77(13)
N1 Fe1 C24 93.49(12)
O2 Fe1 N2 177.41(11)
O1 Fe1 N2 91.15(11)
N3 Fe1 N2 84.74(13)
N1 Fe1 N2 90.03(12)
C24 Fe1 N2 89.13(13)
C23A C22A O4 116.3(6)
C23A C22A H22A 108.2
O4 C22A H22A 108.2
C23A C22A H22B 108.2
O4 C22A H22B 108.2
H22A C22A H22B 107.4
C22A C23A H23A 109.5
C22A C23A H23B 109.5
H23A C23A H23B 109.5
C22A C23A H23C 109.5
H23A C23A H23C 109.5
H23B C23A H23C 109.5

loop_
_geom_bond_atom_site_label_1
_geom_bond_atom_site_label_2
_geom_bond_distance
C1 O1 1.317(4)
C1 C6 1.408(5)
C1 C2 1.415(5)
C2 O3 1.371(5)
C2 C3 1.374(6)
C3 C4 1.369(7)
C3 H3 0.9300
C4 C5 1.370(6)
C4 H4 0.9300
C5 C6 1.398(5)
C5 H5 0.9300
C6 C7 1.442(5)
C7 N1 1.272(4)
C7 H7 0.9300
C8 N1 1.467(4)
C8 C9 1.519(5)
C8 H8A 0.9700
C8 H8B 0.9700
C9 C10 1.517(6)
C9 H9A 0.9700
C9 H9B 0.9700
C10 N2 1.477(5)
C10 H10A 0.9700
C10 H10B 0.9700
C11 N2 1.486(5)
C11 C12 1.503(6)
C11 H11A 0.9700
C11 H11B 0.9700
C12 N3 1.455(5)
C12 H12B 0.9700
C12 H12A 0.9700
C13 N3 1.285(5)
C13 C14 1.430(6)
C13 H13 0.9300
C14 C19 1.418(5)
C14 C15 1.427(6)
C15 C16 1.351(8)
C15 H15 0.9300
C16 C17 1.371(8)
C16 H16 0.9300
C17 C18 1.375(6)
C17 H17 0.9300
C18 O4 1.373(6)
C18 C19 1.433(6)
C19 O2 1.308(4)
C20 C21 1.360(10)
C20 O3 1.416(7)
C20 H20A 0.9700
C20 H20B 0.9700
C21 H21A 0.9600
C21 H21B 0.9600
C21 H21C 0.9600
C24 N4 1.096(5)
C24 Fe1 1.974(4)
N1 Fe1 1.966(3)
N2 Fe1 2.013(3)
N2 H200 0.9100
N3 Fe1 1.921(3)
O1 Fe1 1.914(2)
O2 Fe1 1.894(2)
O4 C22A 1.404(7)
C22A C23A 1.337(13)
C22A H22A 0.9700
C22A H22B 0.9700
C23A H23A 0.9600
C23A H23B 0.9600
C23A H23C 0.9600

loop_
_geom_torsion_atom_site_label_1
_geom_torsion_atom_site_label_2
_geom_torsion_atom_site_label_3
_geom_torsion_atom_site_label_4
_geom_torsion
O1 C1 C2 O3 -1.6(5)
C6 C1 C2 O3 -179.2(3)
O1 C1 C2 C3 175.6(3)
C6 C1 C2 C3 -2.0(5)
O3 C2 C3 C4 177.0(4)
C1 C2 C3 C4 -0.4(6)
C2 C3 C4 C5 1.3(7)
C3 C4 C5 C6 0.1(7)
C4 C5 C6 C1 -2.5(6)
C4 C5 C6 C7 -175.2(4)
O1 C1 C6 C5 -174.1(3)
C2 C1 C6 C5 3.4(5)
O1 C1 C6 C7 -1.6(5)
C2 C1 C6 C7 175.9(3)
C5 C6 C7 N1 -166.8(3)
C1 C6 C7 N1 20.5(5)
N1 C8 C9 C10 67.8(4)
C8 C9 C10 N2 -63.6(4)
N2 C11 C12 N3 49.9(4)
N3 C13 C14 C19 -4.7(6)
N3 C13 C14 C15 179.0(4)
C19 C14 C15 C16 -2.3(6)
C13 C14 C15 C16 174.1(4)
C14 C15 C16 C17 -0.3(7)
C15 C16 C17 C18 0.2(8)
C16 C17 C18 O4 -179.0(4)
C16 C17 C18 C19 2.5(7)
C15 C14 C19 O2 -177.5(3)
C13 C14 C19 O2 6.2(5)
C15 C14 C19 C18 4.8(5)
C13 C14 C19 C18 -171.5(3)
O4 C18 C19 O2 -1.2(5)
C17 C18 C19 O2 177.3(3)
O4 C18 C19 C14 176.6(3)
C17 C18 C19 C14 -4.9(5)
C6 C7 N1 C8 -165.4(3)
C6 C7 N1 Fe1 4.3(5)
C9 C8 N1 C7 105.2(3)
C9 C8 N1 Fe1 -64.8(3)
C9 C10 N2 C11 -179.2(3)
C9 C10 N2 Fe1 53.9(4)
C12 C11 N2 C10 -171.3(3)
C12 C11 N2 Fe1 -38.3(3)
C14 C13 N3 C12 173.3(3)
C14 C13 N3 Fe1 -6.5(5)
C11 C12 N3 C13 141.6(3)
C11 C12 N3 Fe1 -38.5(3)
C6 C1 O1 Fe1 -38.7(4)
C2 C1 O1 Fe1 143.9(3)
C14 C19 O2 Fe1 3.7(5)
C18 C19 O2 Fe1 -178.6(2)
C3 C2 O3 C20 117.3(5)
C1 C2 O3 C20 -65.4(6)
C21 C20 O3 C2 -170.2(8)
C17 C18 O4 C22A 102.9(5)
C19 C18 O4 C22A -78.6(5)
C19 O2 Fe1 O1 -98.2(3)
C19 O2 Fe1 N3 -10.5(3)
C19 O2 Fe1 N1 172.7(3)
C19 O2 Fe1 C24 79.2(3)
C19 O2 Fe1 N2 25(3)
C1 O1 Fe1 O2 -44.5(2)
C1 O1 Fe1 N3 -137.7(3)
C1 O1 Fe1 N1 47.6(2)
C1 O1 Fe1 C24 -126(3)
C1 O1 Fe1 N2 137.6(2)
C13 N3 Fe1 O2 12.0(3)
C12 N3 Fe1 O2 -167.8(2)
C13 N3 Fe1 O1 102.1(3)
C12 N3 Fe1 O1 -77.7(2)
C13 N3 Fe1 N1 160.9(10)
C12 N3 Fe1 N1 -18.9(12)
C13 N3 Fe1 C24 -77.4(3)
C12 N3 Fe1 C24 102.8(3)
C13 N3 Fe1 N2 -166.5(3)
C12 N3 Fe1 N2 13.7(2)
C7 N1 Fe1 O2 58.7(3)
C8 N1 Fe1 O2 -131.8(2)
C7 N1 Fe1 O1 -31.5(3)
C8 N1 Fe1 O1 137.9(2)
C7 N1 Fe1 N3 -90.2(11)
C8 N1 Fe1 N3 79.2(11)
C7 N1 Fe1 C24 148.2(3)
C8 N1 Fe1 C24 -42.4(2)
C7 N1 Fe1 N2 -122.7(3)
C8 N1 Fe1 N2 46.8(2)
N4 C24 Fe1 O2 -68(9)
N4 C24 Fe1 O1 14(11)
N4 C24 Fe1 N3 25(9)
N4 C24 Fe1 N1 -160(9)
N4 C24 Fe1 N2 110(9)
C10 N2 Fe1 O2 107(2)
C11 N2 Fe1 O2 -22(3)
C10 N2 Fe1 O1 -129.6(3)
C11 N2 Fe1 O1 102.0(2)
C10 N2 Fe1 N3 142.8(3)
C11 N2 Fe1 N3 14.4(2)
C10 N2 Fe1 N1 -40.5(3)
C11 N2 Fe1 N1 -168.9(2)
C10 N2 Fe1 C24 53.0(3)
C11 N2 Fe1 C24 -75.5(2)
C18 O4 C22A C23A -162.1(9)

loop_
_platon_squeeze_void_nr
_platon_squeeze_void_average_x
_platon_squeeze_void_average_y
_platon_squeeze_void_average_z
_platon_squeeze_void_volume
_platon_squeeze_void_count_electrons
_platon_squeeze_void_content
1 0.000 0.000 0.500 186 25 ' '
2 0.333 0.667 0.167 185 25 ' '
3 0.667 0.333 0.833 185 25 ' '
